data_2237216
loop_
_publ_author_name
'Portalone, Gustavo'

_publ_section_title
;
 Cytosinium orotate dihydrate
;
_journal_coeditor_code RZ5024
_journal_issue 1
_journal_name_full 'Acta Crystallographica Section E'
_journal_page_first o14
_journal_page_last o15
_journal_paper_doi 10.1107/S1600536812049057
_journal_volume 69
_journal_year 2013
_chemical_formula_iupac 'C4 H6 N3 O +, C5 H3 N2 O4 -, 2H2 O'
_chemical_formula_moiety 'C4 H6 N3 O +, C5 H3 N2 O4 -, 2(H2 O)'
_chemical_formula_sum 'C9 H13 N5 O7'
_chemical_formula_weight 303.24
_chemical_name_common
;
Cytosinium orotate dihydrate
;
_chemical_name_systematic
;
4-Amino-2-oxo-1,2-dihydropyrimidin-3-ium
2,6-dioxo-1,2,3,6-tetrahydropyrimidine-4-carboxylate
dihydrate
;
_space_group_IT_number 14
_symmetry_cell_setting monoclinic
_symmetry_space_group_name_Hall '-P 2ybc'
_symmetry_space_group_name_H-M 'P 1 21/c 1'
_atom_sites_solution_hydrogens geom
_atom_sites_solution_primary direct
_atom_sites_solution_secondary difmap
_audit_creation_method SHELXL-97
_cell_angle_alpha 90.00
_cell_angle_beta 90.562(3)
_cell_angle_gamma 90.00
_cell_formula_units_Z 4
_cell_length_a 5.1486(2)
_cell_length_b 15.1631(6)
_cell_length_c 16.4206(7)
_cell_measurement_reflns_used 14285
_cell_measurement_temperature 298(2)
_cell_measurement_theta_max 28.9852
_cell_measurement_theta_min 2.6838
_cell_volume 1281.87(9)
_computing_cell_refinement 'CrysAlis RED (Oxford Diffraction, 2006)'
_computing_data_collection 'CrysAlis CCD (Oxford Diffraction, 2006)'
_computing_data_reduction 'CrysAlis RED (Oxford Diffraction, 2006)'
_computing_molecular_graphics 'WinGX (Farrugia, 2012)'
_computing_publication_material 'WinGX (Farrugia, 2012)'
_computing_structure_refinement 'SHELXL97 (Sheldrick, 2008)'
_computing_structure_solution 'SIR97 (Altomare <i>et al.</i>, 1999)'
_diffrn_ambient_temperature 298(2)
_diffrn_detector_area_resol_mean 16.0696
_diffrn_measured_fraction_theta_full 0.994
_diffrn_measured_fraction_theta_max 0.994
_diffrn_measurement_device_type 'Oxford Diffraction Xcalibur S CCD'
_diffrn_measurement_method '\w and \f'
_diffrn_radiation_monochromator graphite
_diffrn_radiation_source 'Enhance (Mo) X-ray source'
_diffrn_radiation_type MoK\a
_diffrn_radiation_wavelength 0.71069
_diffrn_reflns_av_R_equivalents 0.0337
_diffrn_reflns_av_sigmaI/netI 0.0161
_diffrn_reflns_limit_h_max 6
_diffrn_reflns_limit_h_min -6
_diffrn_reflns_limit_k_max 18
_diffrn_reflns_limit_k_min -18
_diffrn_reflns_limit_l_max 19
_diffrn_reflns_limit_l_min -19
_diffrn_reflns_number 27833
_diffrn_reflns_theta_full 25.34
_diffrn_reflns_theta_max 25.34
_diffrn_reflns_theta_min 2.69
_exptl_absorpt_coefficient_mu 0.136
_exptl_absorpt_correction_T_max 0.9865
_exptl_absorpt_correction_T_min 0.9798
_exptl_absorpt_correction_type multi-scan
_exptl_absorpt_process_details
;
(CrysAlis RED; Oxford Diffraction, 2006)
;
_exptl_crystal_colour colourless
_exptl_crystal_density_diffrn 1.571
_exptl_crystal_density_method 'not measured'
_exptl_crystal_description tablets
_exptl_crystal_F_000 632
_exptl_crystal_size_max 0.15
_exptl_crystal_size_mid 0.10
_exptl_crystal_size_min 0.10
_refine_diff_density_max 0.204
_refine_diff_density_min -0.213
_refine_ls_extinction_method none
_refine_ls_goodness_of_fit_ref 1.127
_refine_ls_hydrogen_treatment mixed
_refine_ls_matrix_type full
_refine_ls_number_parameters 228
_refine_ls_number_reflns 2328
_refine_ls_number_restraints 4
_refine_ls_restrained_S_all 1.129
_refine_ls_R_factor_all 0.0593
_refine_ls_R_factor_gt 0.0459
_refine_ls_shift/su_max 0.000
_refine_ls_shift/su_mean 0.000
_refine_ls_structure_factor_coef Fsqd
_refine_ls_weighting_details 'calc w=1/[\s^2^(Fo^2^)+(0.0662P)^2^+0.3271P] where P=(Fo^2^+2Fc^2^)/3'
_refine_ls_weighting_scheme calc
_refine_ls_wR_factor_gt 0.1189
_refine_ls_wR_factor_ref 0.1252
_reflns_number_gt 1954
_reflns_number_total 2328
_reflns_threshold_expression I>2\s(I)
_cod_data_source_file rz5024.cif
_cod_data_source_block I
_cod_original_sg_symbol_H-M 'P 21/c'
_cod_database_code 2237216
_cod_database_fobs_code 2237216

loop_
_symmetry_equiv_pos_as_xyz
'x, y, z'
'-x, y+1/2, -z+1/2'
'-x, -y, -z'
'x, -y-1/2, z-1/2'

loop_
_atom_site_type_symbol
_atom_site_label
_atom_site_fract_x
_atom_site_fract_y
_atom_site_fract_z
_atom_site_U_iso_or_equiv
_atom_site_adp_type
_atom_site_calc_flag
_atom_site_refinement_flags
_atom_site_occupancy
_atom_site_symmetry_multiplicity
O O5 0.2952(3) 0.32438(9) 0.16089(11) 0.0590(5) Uani d . 1 1
N N7 0.6235(3) 0.26032(12) 0.09082(11) 0.0419(5) Uani d . 1 1
H H7 0.678(5) 0.3059(15) 0.0814(14) 0.046(6) Uiso d . 1 1
C C8 0.4062(4) 0.25827(12) 0.13766(12) 0.0382(5) Uani d . 1 1
N N10 0.3426(4) 0.02351(12) 0.15490(11) 0.0453(5) Uani d . 1 1
H H10A 0.193(5) 0.0195(17) 0.1906(16) 0.067(7) Uiso d . 1 1
H H10B 0.427(4) -0.0231(16) 0.1400(13) 0.051(6) Uiso d . 1 1
N N9 0.3208(3) 0.17444(10) 0.15622(10) 0.0349(4) Uani d . 1 1
H H9 0.188(5) 0.1701(14) 0.1872(16) 0.055(7) Uiso d . 1 1
C C10 0.4331(3) 0.09908(11) 0.13046(11) 0.0331(4) Uani d . 1 1
C C11 0.6503(4) 0.10687(13) 0.07734(12) 0.0391(5) Uani d . 1 1
H H11 0.7293 0.0571 0.0555 0.050(6) Uiso calc R 1 1
C C12 0.7361(4) 0.18745(13) 0.06001(12) 0.0398(5) Uani d . 1 1
H H12 0.8776 0.1937 0.0257 0.048(6) Uiso calc R 1 1
O O1 -0.7741(2) -0.06618(8) 0.44582(8) 0.0403(4) Uani d . 1 1
O O2 -0.8140(3) 0.23043(8) 0.45689(9) 0.0485(4) Uani d . 1 1
O O3 -0.0719(3) 0.01695(8) 0.27044(9) 0.0474(4) Uani d . 1 1
O O4 -0.0853(3) 0.16324(8) 0.26139(8) 0.0440(4) Uani d . 1 1
N N1 -0.4837(3) 0.01212(10) 0.36986(9) 0.0322(4) Uani d . 1 1
H H1 -0.419(4) -0.0379(14) 0.3528(11) 0.039(5) Uiso d . 1 1
C C2 -0.6871(3) 0.00513(11) 0.42196(10) 0.0293(4) Uani d . 1 1
N N3 -0.7902(3) 0.08258(9) 0.44828(9) 0.0318(4) Uani d . 1 1
H H3 -0.932(4) 0.0768(13) 0.4826(13) 0.042(5) Uiso d . 1 1
C C4 -0.7074(4) 0.16627(11) 0.42733(11) 0.0323(4) Uani d . 1 1
C C5 -0.4941(4) 0.16797(11) 0.37152(11) 0.0325(4) Uani d . 1 1
H H5 -0.4283 0.2217 0.3539 0.039 Uiso calc R 1 1
C C6 -0.3900(3) 0.09262(11) 0.34486(10) 0.0289(4) Uani d . 1 1
C C7 -0.1609(3) 0.09014(11) 0.28677(10) 0.0307(4) Uani d . 1 1
O O6W 0.7353(4) -0.09802(12) 0.10206(16) 0.0836(7) Uani d D 1 1
H H61 0.733(8) -0.1472(17) 0.078(2) 0.125 Uiso d D 1 1
H H62 0.812(8) -0.112(3) 0.1479(16) 0.125 Uiso d D 1 1
O O7W -0.1266(4) 0.35051(13) 0.28142(14) 0.0868(7) Uani d D 1 1
H H71 -0.125(8) 0.2911(13) 0.278(2) 0.130 Uiso d D 1 1
H H72 -0.033(7) 0.373(2) 0.2403(18) 0.130 Uiso d D 1 1

loop_
_atom_site_aniso_label
_atom_site_aniso_U_11
_atom_site_aniso_U_22
_atom_site_aniso_U_33
_atom_site_aniso_U_12
_atom_site_aniso_U_13
_atom_site_aniso_U_23
O5 0.0601(10) 0.0344(8) 0.0831(12) 0.0029(6) 0.0346(9) 0.0003(7)
N7 0.0389(10) 0.0309(9) 0.0561(11) -0.0062(7) 0.0192(8) 0.0093(8)
C8 0.0359(11) 0.0339(10) 0.0448(11) -0.0012(8) 0.0129(8) 0.0059(8)
N10 0.0468(11) 0.0310(9) 0.0585(11) -0.0032(8) 0.0238(9) 0.0019(8)
N9 0.0295(9) 0.0344(9) 0.0411(9) -0.0020(6) 0.0149(7) 0.0045(6)
C10 0.0297(10) 0.0338(9) 0.0359(10) -0.0031(7) 0.0069(8) 0.0020(7)
C11 0.0368(11) 0.0377(10) 0.0431(11) 0.0007(8) 0.0161(8) 0.0020(8)
C12 0.0323(11) 0.0445(11) 0.0431(11) -0.0010(8) 0.0167(8) 0.0082(9)
O1 0.0435(8) 0.0247(6) 0.0534(8) 0.0003(5) 0.0287(6) 0.0030(6)
O2 0.0573(9) 0.0240(6) 0.0648(9) 0.0027(6) 0.0322(7) -0.0025(6)
O3 0.0467(9) 0.0344(7) 0.0616(9) 0.0021(6) 0.0304(7) 0.0024(6)
O4 0.0451(8) 0.0338(7) 0.0536(8) -0.0068(6) 0.0281(7) 0.0031(6)
N1 0.0325(9) 0.0256(8) 0.0388(9) 0.0000(6) 0.0175(7) -0.0004(6)
C2 0.0282(10) 0.0266(9) 0.0332(9) -0.0003(7) 0.0130(7) 0.0020(7)
N3 0.0306(8) 0.0274(8) 0.0376(8) 0.0002(6) 0.0184(7) 0.0009(6)
C4 0.0343(10) 0.0246(8) 0.0383(10) -0.0016(7) 0.0118(8) 0.0018(7)
C5 0.0339(10) 0.0253(8) 0.0385(10) -0.0040(7) 0.0134(8) 0.0028(7)
C6 0.0260(9) 0.0312(9) 0.0297(9) -0.0043(7) 0.0067(7) 0.0044(7)
C7 0.0268(9) 0.0320(9) 0.0334(9) -0.0030(7) 0.0095(7) 0.0014(7)
O6W 0.0904(15) 0.0403(9) 0.1201(19) 0.0107(9) 0.0027(13) -0.0186(11)
O7W 0.0985(15) 0.0480(10) 0.1149(17) -0.0042(10) 0.0569(13) -0.0065(11)

loop_
_atom_type_symbol
_atom_type_description
_atom_type_scat_dispersion_real
_atom_type_scat_dispersion_imag
_atom_type_scat_source
C C 0.0033 0.0016 'International Tables Vol C Tables 4.2.6.8 and 6.1.1.4'
H H 0.0000 0.0000 'International Tables Vol C Tables 4.2.6.8 and 6.1.1.4'
N N 0.0061 0.0033 'International Tables Vol C Tables 4.2.6.8 and 6.1.1.4'
O O 0.0106 0.0060 'International Tables Vol C Tables 4.2.6.8 and 6.1.1.4'

loop_
_geom_angle_atom_site_label_1
_geom_angle_atom_site_label_2
_geom_angle_atom_site_label_3
_geom_angle
C12 N7 C8 123.41(17)
C12 N7 H7 120.5(18)
C8 N7 H7 116.1(18)
O5 C8 N7 123.23(17)
O5 C8 N9 122.53(16)
N7 C8 N9 114.23(16)
C10 N10 H10A 121.9(15)
C10 N10 H10B 116.6(15)
H10A N10 H10B 121(2)
C10 N9 C8 124.86(15)
C10 N9 H9 117.9(15)
C8 N9 H9 117.3(15)
N10 C10 N9 119.49(16)
N10 C10 C11 123.05(17)
N9 C10 C11 117.46(15)
C12 C11 C10 117.99(17)
C12 C11 H11 121.0
C10 C11 H11 121.0
C11 C12 N7 121.83(16)
C11 C12 H12 119.1
N7 C12 H12 119.1
C2 N1 C6 121.99(15)
C2 N1 H1 115.5(13)
C6 N1 H1 122.5(13)
O1 C2 N3 120.71(14)
O1 C2 N1 123.39(15)
N3 C2 N1 115.89(14)
C2 N3 C4 126.19(14)
C2 N3 H3 114.9(12)
C4 N3 H3 118.9(12)
O2 C4 N3 119.45(15)
O2 C4 C5 126.07(15)
N3 C4 C5 114.48(14)
C6 C5 C4 120.29(15)
C6 C5 H5 119.9
C4 C5 H5 119.9
C5 C6 N1 121.14(15)
C5 C6 C7 122.74(15)
N1 C6 C7 116.11(15)
O3 C7 O4 127.60(15)
O3 C7 C6 116.76(15)
O4 C7 C6 115.65(15)
H61 O6W H62 102(3)
H71 O7W H72 109(3)

loop_
_geom_bond_atom_site_label_1
_geom_bond_atom_site_label_2
_geom_bond_distance
O5 C8 1.217(2)
N7 C12 1.349(2)
N7 C8 1.364(2)
N7 H7 0.76(2)
C8 N9 1.380(2)
N10 C10 1.302(2)
N10 H10A 0.97(3)
N10 H10B 0.87(2)
N9 C10 1.351(2)
N9 H9 0.86(3)
C10 C11 1.430(2)
C11 C12 1.331(3)
C11 H11 0.9300
C12 H12 0.9300
O1 C2 1.2357(19)
O2 C4 1.220(2)
O3 C7 1.231(2)
O4 C7 1.248(2)
N1 C2 1.363(2)
N1 C6 1.377(2)
N1 H1 0.88(2)
C2 N3 1.361(2)
N3 C4 1.383(2)
N3 H3 0.93(2)
C4 C5 1.437(2)
C5 C6 1.338(2)
C5 H5 0.9300
C6 C7 1.525(2)
O6W H61 0.845(19)
O6W H62 0.871(19)
O7W H71 0.902(19)
O7W H72 0.898(19)

loop_
_geom_hbond_atom_site_label_D
_geom_hbond_atom_site_label_H
_geom_hbond_atom_site_label_A
_geom_hbond_site_symmetry_A
_geom_hbond_distance_DH
_geom_hbond_distance_HA
_geom_hbond_distance_DA
_geom_hbond_angle_DHA
N7 H7 O1 2 0.76(2) 2.05(2) 2.809(2) 172(2)
N10 H10A O3 . 0.97(3) 1.90(3) 2.871(2) 173(2)
N10 H10B O6W . 0.87(2) 2.05(2) 2.876(3) 158(2)
N9 H9 O4 . 0.86(3) 1.87(3) 2.7299(19) 176(2)
N1 H1 O5 2_545 0.88(2) 2.20(2) 3.051(2) 165.6(17)
N3 H3 O1 3_356 0.93(2) 1.93(2) 2.8624(18) 179.3(19)
O6W H61 O2 2_545 0.845(19) 1.99(2) 2.806(2) 163(4)
O6W H62 O7W 2_645 0.871(19) 2.07(3) 2.873(4) 154(4)
O7W H71 O4 . 0.902(19) 1.97(2) 2.867(2) 173(4)
O7W H72 O5 . 0.898(19) 2.27(3) 2.979(2) 136(3)

loop_
_geom_torsion_atom_site_label_1
_geom_torsion_atom_site_label_2
_geom_torsion_atom_site_label_3
_geom_torsion_atom_site_label_4
_geom_torsion
C12 N7 C8 O5 -175.0(2)
C12 N7 C8 N9 4.6(3)
O5 C8 N9 C10 178.4(2)
N7 C8 N9 C10 -1.2(3)
C8 N9 C10 N10 176.86(19)
C8 N9 C10 C11 -2.7(3)
N10 C10 C11 C12 -176.2(2)
N9 C10 C11 C12 3.4(3)
C10 C11 C12 N7 -0.2(3)
C8 N7 C12 C11 -4.0(3)
C6 N1 C2 O1 -179.52(17)
C6 N1 C2 N3 -0.6(3)
O1 C2 N3 C4 178.74(18)
N1 C2 N3 C4 -0.2(3)
C2 N3 C4 O2 -178.38(18)
C2 N3 C4 C5 0.9(3)
O2 C4 C5 C6 178.4(2)
N3 C4 C5 C6 -0.8(3)
C4 C5 C6 N1 0.1(3)
C4 C5 C6 C7 -178.95(16)
C2 N1 C6 C5 0.7(3)
C2 N1 C6 C7 179.75(16)
C5 C6 C7 O3 175.70(18)
N1 C6 C7 O3 -3.4(2)
C5 C6 C7 O4 -4.2(3)
N1 C6 C7 O4 176.72(16)

loop_
_cod_related_entry_id
_cod_related_entry_database
_cod_related_entry_code
1 ChemSpider 30658290
